data_4507293
loop_
_publ_author_name
'Chen, Xianyin'
'Plonka, Anna M.'
'Banerjee, Debasis'
'Parise, John B.'

_publ_section_title
;
 Synthesis, Structures and Photoluminescence Properties of a Series of
 Alkaline Earth Metal-Based Coordination Networks Synthesized Using
 Thiophene-Based Linkers
;
_journal_issue 1
_journal_name_full 'Crystal Growth &amp; Design'
_journal_page_first 326
_journal_paper_doi 10.1021/cg301471r
_journal_volume 13
_journal_year 2013
_chemical_formula_sum 'C6 H2 Ca O4 S'
_chemical_formula_weight 210.22
_chemical_name_systematic
;
 ?
;
_space_group_IT_number 57
_symmetry_cell_setting orthorhombic
_symmetry_space_group_name_Hall '-P 2c 2b'
_symmetry_space_group_name_H-M 'P b c m'
_atom_sites_solution_hydrogens geom
_atom_sites_solution_primary direct
_atom_sites_solution_secondary difmap
_audit_creation_method SHELXL-97
_cell_angle_alpha 90.00
_cell_angle_beta 90.00
_cell_angle_gamma 90.00
_cell_formula_units_Z 4
_cell_length_a 5.3331(5)
_cell_length_b 6.8981(4)
_cell_length_c 18.1411(16)
_cell_measurement_temperature 293(2)
_cell_volume 667.38(9)
_computing_cell_refinement CrysAlicPro
_computing_data_collection CrysAlicPro
_computing_data_reduction CrysAlicPro
_computing_structure_refinement 'SHELXL-97 (Sheldrick, 1997)'
_computing_structure_solution 'SHELXS-97 (Sheldrick, 1990)'
_diffrn_ambient_temperature 293(2)
_diffrn_measured_fraction_theta_full 0.992
_diffrn_measured_fraction_theta_max 0.992
_diffrn_radiation_monochromator graphite
_diffrn_radiation_source 'fine-focus sealed tube'
_diffrn_radiation_type MoK\a
_diffrn_radiation_wavelength 0.71073
_diffrn_reflns_av_R_equivalents 0.0333
_diffrn_reflns_av_sigmaI/netI 0.0282
_diffrn_reflns_limit_h_max 6
_diffrn_reflns_limit_h_min -3
_diffrn_reflns_limit_k_max 8
_diffrn_reflns_limit_k_min -7
_diffrn_reflns_limit_l_max 22
_diffrn_reflns_limit_l_min -22
_diffrn_reflns_number 3093
_diffrn_reflns_theta_full 26.36
_diffrn_reflns_theta_max 26.36
_diffrn_reflns_theta_min 3.82
_exptl_absorpt_coefficient_mu 1.212
_exptl_absorpt_correction_T_max 0.9419
_exptl_absorpt_correction_T_min 0.7125
_exptl_absorpt_correction_type multi-scan
_exptl_absorpt_process_details 'CrysAlisPro (Oxford Diffracion 2010)'
_exptl_crystal_colour yellow
_exptl_crystal_density_diffrn 2.092
_exptl_crystal_density_method 'not measured'
_exptl_crystal_description plate
_exptl_crystal_F_000 424
_exptl_crystal_size_max 0.30
_exptl_crystal_size_mid 0.20
_exptl_crystal_size_min 0.05
_refine_diff_density_max 0.384
_refine_diff_density_min -0.322
_refine_diff_density_rms 0.074
_refine_ls_extinction_method none
_refine_ls_goodness_of_fit_ref 1.063
_refine_ls_hydrogen_treatment constr
_refine_ls_matrix_type full
_refine_ls_number_parameters 57
_refine_ls_number_reflns 701
_refine_ls_number_restraints 0
_refine_ls_restrained_S_all 1.063
_refine_ls_R_factor_all 0.0367
_refine_ls_R_factor_gt 0.0289
_refine_ls_shift/su_max 0.000
_refine_ls_shift/su_mean 0.000
_refine_ls_structure_factor_coef Fsqd
_refine_ls_weighting_details 'calc w=1/[\s^2^(Fo^2^)+(0.0386P)^2^+0.4028P] where P=(Fo^2^+2Fc^2^)/3'
_refine_ls_weighting_scheme calc
_refine_ls_wR_factor_gt 0.0715
_refine_ls_wR_factor_ref 0.0768
_reflns_number_gt 599
_reflns_number_total 701
_reflns_threshold_expression >2\s(I)
_cod_data_source_file cg301471r_si_002.cif
_cod_data_source_block Ca_TDC
_cod_database_code 4507293

loop_
_symmetry_equiv_pos_as_xyz
'x, y, z'
'-x, -y, z+1/2'
'x, -y+1/2, -z'
'-x, y+1/2, -z+1/2'
'-x, -y, -z'
'x, y, -z-1/2'
'-x, y-1/2, z'
'x, -y-1/2, z-1/2'

loop_
_atom_site_label
_atom_site_type_symbol
_atom_site_fract_x
_atom_site_fract_y
_atom_site_fract_z
_atom_site_U_iso_or_equiv
_atom_site_adp_type
_atom_site_occupancy
_atom_site_symmetry_multiplicity
_atom_site_calc_flag
_atom_site_refinement_flags
Ca Ca 0.15809(12) 0.2500 0.0000 0.0167(2) Uani 1 2 d S
S S 0.52774(15) 0.16541(12) -0.2500 0.0196(2) Uani 1 2 d S
O1 O 0.4515(3) 0.1692(3) -0.08771(9) 0.0276(4) Uani 1 1 d .
O2 O 0.8333(3) 0.0631(2) -0.05682(8) 0.0207(4) Uani 1 1 d .
C2 C 0.7334(4) 0.0940(3) -0.18238(13) 0.0186(5) Uani 1 1 d .
C1 C 0.6653(4) 0.1112(3) -0.10321(12) 0.0178(5) Uani 1 1 d .
C3 C 0.9508(5) 0.0216(3) -0.21109(13) 0.0219(5) Uani 1 1 d .
H H 1.0839 -0.0227 -0.1826 0.026 Uiso 1 1 calc R

loop_
_atom_site_aniso_label
_atom_site_aniso_U_11
_atom_site_aniso_U_22
_atom_site_aniso_U_33
_atom_site_aniso_U_23
_atom_site_aniso_U_13
_atom_site_aniso_U_12
Ca 0.0149(4) 0.0190(4) 0.0162(3) 0.0001(2) 0.000 0.000
S 0.0160(4) 0.0259(5) 0.0167(4) 0.000 0.000 0.0038(3)
O1 0.0210(10) 0.0417(10) 0.0202(9) 0.0000(8) 0.0028(7) 0.0089(8)
O2 0.0201(9) 0.0242(8) 0.0178(8) 0.0021(6) -0.0054(7) -0.0015(6)
C2 0.0180(12) 0.0207(10) 0.0172(11) 0.0010(9) -0.0017(9) 0.0002(10)
C1 0.0181(12) 0.0176(11) 0.0178(11) 0.0013(9) -0.0004(9) -0.0039(9)
C3 0.0188(13) 0.0245(12) 0.0223(12) 0.0007(10) -0.0025(10) 0.0027(10)

loop_
_atom_type_symbol
_atom_type_description
_atom_type_scat_dispersion_real
_atom_type_scat_dispersion_imag
_atom_type_scat_source
C C 0.0033 0.0016 'International Tables Vol C Tables 4.2.6.8 and 6.1.1.4'
H H 0.0000 0.0000 'International Tables Vol C Tables 4.2.6.8 and 6.1.1.4'
O O 0.0106 0.0060 'International Tables Vol C Tables 4.2.6.8 and 6.1.1.4'
S S 0.1246 0.1234 'International Tables Vol C Tables 4.2.6.8 and 6.1.1.4'
Ca Ca 0.2262 0.3064 'International Tables Vol C Tables 4.2.6.8 and 6.1.1.4'

loop_
_geom_angle_atom_site_label_1
_geom_angle_atom_site_label_2
_geom_angle_atom_site_label_3
_geom_angle
_geom_angle_site_symmetry_1
_geom_angle_site_symmetry_3
O1 Ca O1 94.27(9) 3 .
O1 Ca O2 157.07(6) 3 1_455
O1 Ca O2 93.67(6) . 1_455
O1 Ca O2 93.67(6) 3 3_455
O1 Ca O2 157.07(6) . 3_455
O2 Ca O2 87.24(8) 1_455 3_455
O1 Ca O2 93.80(6) 3 7_665
O1 Ca O2 84.70(6) . 7_665
O2 Ca O2 108.33(5) 1_455 7_665
O2 Ca O2 73.33(6) 3_455 7_665
O1 Ca O2 84.70(6) 3 5_655
O1 Ca O2 93.80(6) . 5_655
O2 Ca O2 73.33(6) 1_455 5_655
O2 Ca O2 108.33(5) 3_455 5_655
O2 Ca O2 177.80(8) 7_665 5_655
O1 Ca Ca 121.09(4) 3 5
O1 Ca Ca 94.66(5) . 5
O2 Ca Ca 36.67(4) 1_455 5
O2 Ca Ca 99.56(4) 3_455 5
O2 Ca Ca 144.99(5) 7_665 5
O2 Ca Ca 36.66(4) 5_655 5
O1 Ca Ca 94.66(5) 3 5_565
O1 Ca Ca 121.09(4) . 5_565
O2 Ca Ca 99.56(4) 1_455 5_565
O2 Ca Ca 36.67(4) 3_455 5_565
O2 Ca Ca 36.66(4) 7_665 5_565
O2 Ca Ca 144.99(5) 5_655 5_565
Ca Ca Ca 127.89(3) 5 5_565
C2 S C2 91.15(16) 6 .
C1 O1 Ca 149.32(16) . .
C1 O2 Ca 130.83(14) . 1_655
C1 O2 Ca 122.23(14) . 5_655
Ca O2 Ca 106.67(6) 1_655 5_655
C3 C2 C1 127.2(2) . .
C3 C2 S 111.99(18) . .
C1 C2 S 120.75(17) . .
O1 C1 O2 125.5(2) . .
O1 C1 C2 118.0(2) . .
O2 C1 C2 116.5(2) . .
C2 C3 C3 112.43(14) . 6

loop_
_geom_bond_atom_site_label_1
_geom_bond_atom_site_label_2
_geom_bond_distance
_geom_bond_site_symmetry_2
Ca O1 2.3001(17) 3
Ca O1 2.3001(17) .
Ca O2 2.3927(16) 1_455
Ca O2 2.3927(16) 3_455
Ca O2 2.3936(15) 7_665
Ca O2 2.3936(15) 5_655
Ca Ca 3.8392(6) 5
Ca Ca 3.8392(6) 5_565
S C2 1.718(2) 6
S C2 1.718(2) .
O1 C1 1.241(3) .
O2 C1 1.273(3) .
O2 Ca 2.3927(16) 1_655
O2 Ca 2.3936(15) 5_655
C2 C3 1.366(3) .
C2 C1 1.486(3) .
C3 C3 1.412(5) 6
